data_2233951
loop_
_publ_author_name
'Sumathi, H. P.'
'Dayananda, A. S.'
'Dutkiewicz, Grzegorz'
'Yathirajan, H. S.'
'Kubicki, Maciej'

_publ_section_title
;
 Ethyl <i>N</i>-(2-benzoyl-4-chlorophenyl)ethanecarboximidate
;
_journal_coeditor_code NK2143
_journal_issue 3
_journal_name_full 'Acta Crystallographica Section E'
_journal_page_first o916
_journal_paper_doi 10.1107/S1600536812007763
_journal_volume 68
_journal_year 2012
_chemical_formula_iupac 'C17 H16 Cl N O2'
_chemical_formula_moiety 'C17 H16 Cl N O2'
_chemical_formula_sum 'C17 H16 Cl N O2'
_chemical_formula_weight 301.76
_chemical_name_systematic
;
Ethyl <i>N</i>-(2-benzoyl-4-chlorophenyl)ethanecarboximidate
;
_space_group_IT_number 2
_symmetry_cell_setting triclinic
_symmetry_space_group_name_Hall '-P 1'
_symmetry_space_group_name_H-M 'P -1'
_atom_sites_solution_hydrogens geom
_atom_sites_solution_primary direct
_atom_sites_solution_secondary difmap
_audit_creation_method SHELXL-97
_cell_angle_alpha 104.499(17)
_cell_angle_beta 94.871(14)
_cell_angle_gamma 95.001(14)
_cell_formula_units_Z 2
_cell_length_a 7.9674(11)
_cell_length_b 8.6993(17)
_cell_length_c 11.596(2)
_cell_measurement_reflns_used 1885
_cell_measurement_temperature 295(2)
_cell_measurement_theta_max 27.8252
_cell_measurement_theta_min 2.8772
_cell_volume 770.4(2)
_computing_cell_refinement 'CrysAlis PRO (Agilent, 2011)'
_computing_data_collection 'CrysAlis PRO (Agilent, 2011)'
_computing_data_reduction 'CrysAlis PRO (Agilent, 2011)'
_computing_molecular_graphics 'XP (Sheldrick, 2008)'
_computing_publication_material 'SHELXL97 (Sheldrick, 2008)'
_computing_structure_refinement 'SHELXL97 (Sheldrick, 2008)'
_computing_structure_solution 'SIR92 (Altomare <i>et al.</i>, 1993)'
_diffrn_ambient_temperature 295(2)
_diffrn_detector_area_resol_mean 16.1544
_diffrn_measured_fraction_theta_full 0.999
_diffrn_measured_fraction_theta_max 0.894
_diffrn_measurement_device_type 'Agilent Xcalibur Eos'
_diffrn_measurement_method \w-scan
_diffrn_radiation_monochromator graphite
_diffrn_radiation_source 'Enhance (Mo) X-ray Source'
_diffrn_radiation_type 'Mo K\a'
_diffrn_radiation_wavelength 0.7107
_diffrn_reflns_av_R_equivalents 0.0279
_diffrn_reflns_av_sigmaI/netI 0.0310
_diffrn_reflns_limit_h_max 10
_diffrn_reflns_limit_h_min -10
_diffrn_reflns_limit_k_max 11
_diffrn_reflns_limit_k_min -11
_diffrn_reflns_limit_l_max 15
_diffrn_reflns_limit_l_min -15
_diffrn_reflns_number 13278
_diffrn_reflns_theta_full 25.00
_diffrn_reflns_theta_max 28.15
_diffrn_reflns_theta_min 2.99
_exptl_absorpt_coefficient_mu 0.251
_exptl_absorpt_correction_T_max 1.00000
_exptl_absorpt_correction_T_min 0.99123
_exptl_absorpt_correction_type multi-scan
_exptl_absorpt_process_details '(CrysAlis PRO; Agilent, 2011)'
_exptl_crystal_colour colourless
_exptl_crystal_density_diffrn 1.301
_exptl_crystal_density_method 'not measured'
_exptl_crystal_description block
_exptl_crystal_F_000 316
_exptl_crystal_size_max 0.35
_exptl_crystal_size_mid 0.2
_exptl_crystal_size_min 0.15
_refine_diff_density_max 0.202
_refine_diff_density_min -0.207
_refine_ls_extinction_method none
_refine_ls_goodness_of_fit_ref 1.045
_refine_ls_hydrogen_treatment constr
_refine_ls_matrix_type full
_refine_ls_number_parameters 192
_refine_ls_number_reflns 3377
_refine_ls_number_restraints 0
_refine_ls_restrained_S_all 1.045
_refine_ls_R_factor_all 0.0663
_refine_ls_R_factor_gt 0.0435
_refine_ls_shift/su_max 0.001
_refine_ls_shift/su_mean 0.000
_refine_ls_structure_factor_coef Fsqd
_refine_ls_weighting_details 'calc w=1/[\s^2^(Fo^2^)+(0.0479P)^2^+0.1642P] where P=(Fo^2^+2Fc^2^)/3'
_refine_ls_weighting_scheme calc
_refine_ls_wR_factor_gt 0.1029
_refine_ls_wR_factor_ref 0.1174
_reflns_number_gt 2455
_reflns_number_total 3377
_reflns_threshold_expression I>2sigma(I)
_cod_data_source_file nk2143.cif
_cod_data_source_block I
_cod_database_code 2233951
_cod_database_fobs_code 2233951

loop_
_symmetry_equiv_pos_as_xyz
'x, y, z'
'-x, -y, -z'

loop_
_atom_site_type_symbol
_atom_site_label
_atom_site_fract_x
_atom_site_fract_y
_atom_site_fract_z
_atom_site_U_iso_or_equiv
_atom_site_adp_type
_atom_site_calc_flag
_atom_site_refinement_flags
_atom_site_occupancy
_atom_site_symmetry_multiplicity
C C1 0.7628(2) 0.41768(19) 0.70454(14) 0.0376(4) Uani d . 1 1
C C2 0.6659(2) 0.33697(19) 0.77071(14) 0.0361(4) Uani d . 1 1
C C3 0.5286(2) 0.4041(2) 0.82141(15) 0.0411(4) Uani d . 1 1
H H3 0.4601 0.3484 0.8619 0.049 Uiso calc R 1 1
C C4 0.4940(2) 0.5531(2) 0.81170(15) 0.0422(4) Uani d . 1 1
Cl Cl4 0.32629(7) 0.63863(7) 0.87998(5) 0.0670(2) Uani d . 1 1
C C5 0.5910(2) 0.6367(2) 0.74955(16) 0.0464(4) Uani d . 1 1
H H5 0.5671 0.7374 0.7439 0.056 Uiso calc R 1 1
C C6 0.7238(2) 0.5683(2) 0.69612(16) 0.0463(4) Uani d . 1 1
H H6 0.7890 0.6236 0.6535 0.056 Uiso calc R 1 1
N N11 0.90172(18) 0.34957(17) 0.65447(13) 0.0428(4) Uani d . 1 1
C C12 0.9091(2) 0.3070(2) 0.54356(16) 0.0432(4) Uani d . 1 1
C C13 0.7813(3) 0.3131(3) 0.44432(18) 0.0663(6) Uani d . 1 1
H H13A 0.6819 0.3528 0.4768 0.099 Uiso calc R 1 1
H H13B 0.7517 0.2077 0.3923 0.099 Uiso calc R 1 1
H H13C 0.8278 0.3828 0.3997 0.099 Uiso calc R 1 1
O O14 1.04660(16) 0.24308(16) 0.50072(10) 0.0514(3) Uani d . 1 1
C C15 1.1748(3) 0.2175(3) 0.58734(18) 0.0611(6) Uani d . 1 1
H H15A 1.1248 0.1528 0.6353 0.073 Uiso calc R 1 1
H H15B 1.2242 0.3191 0.6404 0.073 Uiso calc R 1 1
C C16 1.3068(3) 0.1356(3) 0.5231(2) 0.0828(8) Uani d . 1 1
H H16A 1.2558 0.0387 0.4668 0.124 Uiso calc R 1 1
H H16B 1.3885 0.1107 0.5794 0.124 Uiso calc R 1 1
H H16C 1.3621 0.2040 0.4810 0.124 Uiso calc R 1 1
C C21 0.7012(2) 0.1754(2) 0.78588(15) 0.0398(4) Uani d . 1 1
O O22 0.58787(18) 0.06586(16) 0.76157(14) 0.0632(4) Uani d . 1 1
C C23 0.8739(2) 0.15418(19) 0.83424(14) 0.0368(4) Uani d . 1 1
C C24 0.9812(2) 0.2816(2) 0.90603(16) 0.0455(4) Uani d . 1 1
H H24 0.9479 0.3840 0.9217 0.055 Uiso calc R 1 1
C C25 1.1373(3) 0.2576(3) 0.95454(18) 0.0587(5) Uani d . 1 1
H H25 1.2078 0.3432 1.0049 0.070 Uiso calc R 1 1
C C26 1.1892(3) 0.1075(3) 0.9288(2) 0.0655(6) Uani d . 1 1
H H26 1.2951 0.0917 0.9613 0.079 Uiso calc R 1 1
C C27 1.0850(3) -0.0190(3) 0.8554(2) 0.0672(6) Uani d . 1 1
H H27 1.1214 -0.1202 0.8365 0.081 Uiso calc R 1 1
C C28 0.9271(3) 0.0033(2) 0.80965(18) 0.0533(5) Uani d . 1 1
H H28 0.8554 -0.0835 0.7619 0.064 Uiso calc R 1 1

loop_
_atom_site_aniso_label
_atom_site_aniso_U_11
_atom_site_aniso_U_22
_atom_site_aniso_U_33
_atom_site_aniso_U_12
_atom_site_aniso_U_13
_atom_site_aniso_U_23
C1 0.0369(9) 0.0398(9) 0.0377(9) 0.0072(7) 0.0026(7) 0.0122(7)
C2 0.0353(9) 0.0371(8) 0.0365(8) 0.0070(7) 0.0002(7) 0.0111(7)
C3 0.0375(9) 0.0466(10) 0.0428(9) 0.0092(8) 0.0051(8) 0.0165(8)
C4 0.0411(10) 0.0466(10) 0.0420(9) 0.0175(8) 0.0043(8) 0.0133(8)
Cl4 0.0666(4) 0.0787(4) 0.0720(4) 0.0447(3) 0.0256(3) 0.0314(3)
C5 0.0540(11) 0.0403(9) 0.0498(10) 0.0164(9) 0.0026(9) 0.0181(8)
C6 0.0505(11) 0.0437(10) 0.0520(10) 0.0090(9) 0.0088(9) 0.0235(8)
N11 0.0417(8) 0.0502(9) 0.0418(8) 0.0141(7) 0.0086(7) 0.0174(7)
C12 0.0384(10) 0.0510(10) 0.0443(10) 0.0086(8) 0.0075(8) 0.0175(8)
C13 0.0553(13) 0.0958(17) 0.0489(11) 0.0261(12) 0.0009(10) 0.0165(11)
O14 0.0427(7) 0.0750(9) 0.0404(7) 0.0197(7) 0.0082(6) 0.0165(6)
C15 0.0527(12) 0.0842(15) 0.0502(11) 0.0284(11) 0.0031(10) 0.0184(10)
C16 0.0640(15) 0.118(2) 0.0739(15) 0.0435(15) 0.0100(13) 0.0262(15)
C21 0.0429(10) 0.0360(9) 0.0418(9) 0.0070(8) 0.0063(8) 0.0112(7)
O22 0.0490(8) 0.0447(7) 0.0956(11) -0.0023(7) -0.0048(8) 0.0242(7)
C23 0.0421(10) 0.0353(8) 0.0375(9) 0.0108(7) 0.0074(7) 0.0145(7)
C24 0.0478(11) 0.0410(9) 0.0480(10) 0.0105(8) 0.0025(9) 0.0114(8)
C25 0.0486(12) 0.0701(14) 0.0584(12) 0.0067(10) -0.0065(10) 0.0223(10)
C26 0.0476(12) 0.0906(17) 0.0721(14) 0.0281(12) 0.0055(11) 0.0404(13)
C27 0.0729(15) 0.0616(13) 0.0798(15) 0.0405(13) 0.0148(13) 0.0286(12)
C28 0.0621(13) 0.0387(10) 0.0623(12) 0.0166(9) 0.0062(10) 0.0154(9)

loop_
_atom_type_symbol
_atom_type_description
_atom_type_scat_dispersion_real
_atom_type_scat_dispersion_imag
_atom_type_scat_source
C C 0.0033 0.0016 'International Tables Vol C Tables 4.2.6.8 and 6.1.1.4'
H H 0.0000 0.0000 'International Tables Vol C Tables 4.2.6.8 and 6.1.1.4'
N N 0.0061 0.0033 'International Tables Vol C Tables 4.2.6.8 and 6.1.1.4'
Cl Cl 0.1484 0.1585 'International Tables Vol C Tables 4.2.6.8 and 6.1.1.4'
O O 0.0106 0.0060 'International Tables Vol C Tables 4.2.6.8 and 6.1.1.4'

loop_
_geom_angle_atom_site_label_1
_geom_angle_atom_site_label_2
_geom_angle_atom_site_label_3
_geom_angle
C2 C1 C6 118.80(15)
C2 C1 N11 119.15(14)
C6 C1 N11 121.95(16)
C3 C2 C1 119.58(15)
C3 C2 C21 118.18(15)
C1 C2 C21 122.20(15)
C4 C3 C2 120.03(16)
C4 C3 H3 120.0
C2 C3 H3 120.0
C3 C4 C5 121.20(16)
C3 C4 Cl4 119.55(14)
C5 C4 Cl4 119.25(13)
C6 C5 C4 118.86(16)
C6 C5 H5 120.6
C4 C5 H5 120.6
C5 C6 C1 121.44(17)
C5 C6 H6 119.3
C1 C6 H6 119.3
C12 N11 C1 122.68(15)
N11 C12 O14 119.97(16)
N11 C12 C13 129.03(17)
O14 C12 C13 110.99(15)
C12 C13 H13A 109.5
C12 C13 H13B 109.5
H13A C13 H13B 109.5
C12 C13 H13C 109.5
H13A C13 H13C 109.5
H13B C13 H13C 109.5
C12 O14 C15 116.82(14)
O14 C15 C16 108.70(17)
O14 C15 H15A 109.9
C16 C15 H15A 109.9
O14 C15 H15B 109.9
C16 C15 H15B 109.9
H15A C15 H15B 108.3
C15 C16 H16A 109.5
C15 C16 H16B 109.5
H16A C16 H16B 109.5
C15 C16 H16C 109.5
H16A C16 H16C 109.5
H16B C16 H16C 109.5
O22 C21 C23 120.95(16)
O22 C21 C2 119.91(16)
C23 C21 C2 119.12(15)
C24 C23 C28 119.14(17)
C24 C23 C21 121.28(15)
C28 C23 C21 119.57(16)
C25 C24 C23 120.16(17)
C25 C24 H24 119.9
C23 C24 H24 119.9
C26 C25 C24 120.2(2)
C26 C25 H25 119.9
C24 C25 H25 119.9
C27 C26 C25 120.0(2)
C27 C26 H26 120.0
C25 C26 H26 120.0
C26 C27 C28 120.08(19)
C26 C27 H27 120.0
C28 C27 H27 120.0
C27 C28 C23 120.4(2)
C27 C28 H28 119.8
C23 C28 H28 119.8

loop_
_geom_bond_atom_site_label_1
_geom_bond_atom_site_label_2
_geom_bond_distance
C1 C2 1.398(2)
C1 C6 1.398(2)
C1 N11 1.402(2)
C2 C3 1.390(2)
C2 C21 1.506(2)
C3 C4 1.379(2)
C3 H3 0.9300
C4 C5 1.380(3)
C4 Cl4 1.7391(17)
C5 C6 1.376(2)
C5 H5 0.9300
C6 H6 0.9300
N11 C12 1.254(2)
C12 O14 1.348(2)
C12 C13 1.485(3)
C13 H13A 0.9600
C13 H13B 0.9600
C13 H13C 0.9600
O14 C15 1.442(2)
C15 C16 1.472(3)
C15 H15A 0.9700
C15 H15B 0.9700
C16 H16A 0.9600
C16 H16B 0.9600
C16 H16C 0.9600
C21 O22 1.214(2)
C21 C23 1.486(2)
C23 C24 1.380(2)
C23 C28 1.383(2)
C24 C25 1.375(3)
C24 H24 0.9300
C25 C26 1.373(3)
C25 H25 0.9300
C26 C27 1.370(3)
C26 H26 0.9300
C27 C28 1.372(3)
C27 H27 0.9300
C28 H28 0.9300

loop_
_geom_hbond_atom_site_label_D
_geom_hbond_atom_site_label_H
_geom_hbond_atom_site_label_A
_geom_hbond_site_symmetry_A
_geom_hbond_distance_DH
_geom_hbond_distance_HA
_geom_hbond_distance_DA
_geom_hbond_angle_DHA
_geom_hbond_publ_flag
C5 H5 O22 1_565 0.93 2.80 3.704(2) 164 y
C6 H6 O14 2_766 0.93 2.73 3.648(2) 172 y
C16 H16B O22 1_655 0.96 2.66 3.614(3) 171 y
C27 H27 Cl4 1_645 0.93 2.88 3.739(2) 154 y
C25 H25 CgA 2_767 0.93 2.90 3.744(3) 151 y

loop_
_geom_torsion_atom_site_label_1
_geom_torsion_atom_site_label_2
_geom_torsion_atom_site_label_3
_geom_torsion_atom_site_label_4
_geom_torsion
C6 C1 C2 C3 3.2(2)
N11 C1 C2 C3 179.56(15)
C6 C1 C2 C21 -179.05(16)
N11 C1 C2 C21 -2.6(2)
C1 C2 C3 C4 -3.4(2)
C21 C2 C3 C4 178.69(16)
C2 C3 C4 C5 1.7(3)
C2 C3 C4 Cl4 -177.78(13)
C3 C4 C5 C6 0.4(3)
Cl4 C4 C5 C6 179.81(14)
C4 C5 C6 C1 -0.6(3)
C2 C1 C6 C5 -1.2(3)
N11 C1 C6 C5 -177.46(16)
C2 C1 N11 C12 116.53(19)
C6 C1 N11 C12 -67.2(2)
C1 N11 C12 O14 179.59(15)
C1 N11 C12 C13 -1.7(3)
N11 C12 O14 C15 4.1(3)
C13 C12 O14 C15 -174.91(18)
C12 O14 C15 C16 175.44(19)
C3 C2 C21 O22 50.6(2)
C1 C2 C21 O22 -127.22(19)
C3 C2 C21 C23 -127.49(17)
C1 C2 C21 C23 54.7(2)
O22 C21 C23 C24 -153.15(17)
C2 C21 C23 C24 24.9(2)
O22 C21 C23 C28 25.1(3)
C2 C21 C23 C28 -156.77(16)
C28 C23 C24 C25 -1.5(3)
C21 C23 C24 C25 176.78(17)
C23 C24 C25 C26 2.0(3)
C24 C25 C26 C27 -0.5(3)
C25 C26 C27 C28 -1.5(3)
C26 C27 C28 C23 2.0(3)
C24 C23 C28 C27 -0.5(3)
C21 C23 C28 C27 -178.80(18)

loop_
_cod_related_entry_id
_cod_related_entry_database
_cod_related_entry_code
1 ChemSpider 30657536
